data_9004849
loop_
_publ_author_name
'Bindi, L.'
'Cipriani, C.'

_publ_section_title
;
 The crystal structure of skippenite, Bi2Se2Te, from the Kochkar deposit,
 southern Urals, Russian Federation
;
_journal_name_full 'The Canadian Mineralogist'
_journal_page_first 835
_journal_page_last 840
_journal_paper_doi 10.2113/gscanmin.42.3.835
_journal_volume 42
_journal_year 2004
_chemical_compound_source 'Kochkar deposit, southern Urals, Russia'
_chemical_formula_sum 'Bi2 Se2 Te'
_chemical_name_mineral Skippenite
_space_group_IT_number 166
_symmetry_space_group_name_Hall '-R 3 2"'
_symmetry_space_group_name_H-M 'R -3 m :H'
_cell_angle_alpha 90
_cell_angle_beta 90
_cell_angle_gamma 120
_cell_length_a 4.183
_cell_length_b 4.183
_cell_length_c 29.137
_cell_formula_units_Z 3
_cell_volume 441.521
_database_code_amcsd 0005942
_exptl_crystal_density_diffrn 7.937
_cod_original_sg_symbol_H-M 'R -3 m'
_cod_database_code 9004849

loop_
_space_group_symop_operation_xyz
x,y,z
2/3+x,1/3+y,1/3+z
1/3+x,2/3+y,2/3+z
x,x-y,z
2/3+x,1/3+x-y,1/3+z
1/3+x,2/3+x-y,2/3+z
y,x,-z
2/3+y,1/3+x,1/3-z
1/3+y,2/3+x,2/3-z
-x+y,y,z
2/3-x+y,1/3+y,1/3+z
1/3-x+y,2/3+y,2/3+z
-x,-x+y,-z
2/3-x,1/3-x+y,1/3-z
1/3-x,2/3-x+y,2/3-z
-y,-x,z
2/3-y,1/3-x,1/3+z
1/3-y,2/3-x,2/3+z
x-y,-y,-z
2/3+x-y,1/3-y,1/3-z
1/3+x-y,2/3-y,2/3-z
y,-x+y,-z
2/3+y,1/3-x+y,1/3-z
1/3+y,2/3-x+y,2/3-z
-x+y,-x,z
2/3-x+y,1/3-x,1/3+z
1/3-x+y,2/3-x,2/3+z
-x,-y,-z
2/3-x,1/3-y,1/3-z
1/3-x,2/3-y,2/3-z
-y,x-y,z
2/3-y,1/3+x-y,1/3+z
1/3-y,2/3+x-y,2/3+z
x-y,x,-z
2/3+x-y,1/3+x,1/3-z
1/3+x-y,2/3+x,2/3-z

loop_
_atom_site_aniso_label
_atom_site_aniso_U_11
_atom_site_aniso_U_22
_atom_site_aniso_U_33
_atom_site_aniso_U_12
_atom_site_aniso_U_13
_atom_site_aniso_U_23
Bi 0.04070 0.04070 0.03560 0.02030 0.00000 0.00000
Se 0.02740 0.02740 0.02090 0.01370 0.00000 0.00000
Te 0.03720 0.03720 0.02520 0.01860 0.00000 0.00000

loop_
_atom_site_label
_atom_site_fract_x
_atom_site_fract_y
_atom_site_fract_z
_atom_site_U_iso_or_equiv
Bi 0.00000 0.00000 0.39806 0.03900
Se 0.00000 0.00000 0.21160 0.02520
Te 0.00000 0.00000 0.00000 0.03320

loop_
_cod_related_entry_id
_cod_related_entry_database
_cod_related_entry_code
1 AMCSD 0005942
